data_7123506
loop_
_publ_author_name
'Mao, Fei Fei'
'Hu, Chun-Li'
'Chen, Jin'
'Tang, Ruling'
'Wu, BaoLin'
'Mao, Jiang-Gao'

_publ_section_title
;
 (H3O)HCs2Nb(IO3)9 and SrNbO(IO3)5: A Facile Synthetic Method of Using
 Hydrofluoric Acid as Solubilizer
;
_journal_name_full 'Chemical Communications'
_journal_paper_doi 10.1039/C9CC02774B
_journal_year 2019
_chemical_formula_sum 'Cs2 H4 I9 Nb O28'
_chemical_formula_weight 1952.86
_space_group_crystal_system monoclinic
_space_group_IT_number 4
_space_group_name_Hall 'P 2yb'
_space_group_name_H-M_alt 'P 1 21 1'
_symmetry_space_group_name_Hall 'P 2yb'
_symmetry_space_group_name_H-M 'P 1 21 1'
_audit_creation_method SHELXL-2018/3
_audit_update_record
;
2019-05-17 deposited with the CCDC.    2019-05-20 downloaded from the CCDC.
;
_cell_angle_alpha 90
_cell_angle_beta 98.469(6)
_cell_angle_gamma 90
_cell_formula_units_Z 2
_cell_length_a 12.5917(7)
_cell_length_b 7.9965(4)
_cell_length_c 14.3252(8)
_cell_measurement_reflns_used 5338
_cell_measurement_temperature 293(2)
_cell_measurement_theta_max 29.2390
_cell_measurement_theta_min 3.8540
_cell_volume 1426.67(14)
_computing_cell_refinement 'CrysAlisPro, Agilent Technologies'
_computing_data_collection 'CrysAlisPro, Agilent Technologies'
_computing_data_reduction 'CrysAlisPro, Agilent Technologies'
_computing_molecular_graphics 'SHELXL-2018/3 (Sheldrick, 2018)'
_computing_publication_material 'DIAMOND 3.0'
_computing_structure_refinement 'SHELXL-2018/3 (Sheldrick, 2018)'
_computing_structure_solution 'SHELXL-2018/3 (Sheldrick, 2018)'
_diffrn_ambient_temperature 293(2)
_diffrn_measured_fraction_theta_full 0.996
_diffrn_measured_fraction_theta_max 0.996
_diffrn_measurement_device_type 'SuperNova, Dual, Cu at zero, Atlas'
_diffrn_measurement_method '\w scans'
_diffrn_radiation_type MoK\a
_diffrn_radiation_wavelength 0.71073
_diffrn_reflns_av_R_equivalents 0.0502
_diffrn_reflns_av_unetI/netI 0.0660
_diffrn_reflns_Laue_measured_fraction_full 0.996
_diffrn_reflns_Laue_measured_fraction_max 0.996
_diffrn_reflns_limit_h_max 15
_diffrn_reflns_limit_h_min -15
_diffrn_reflns_limit_k_max 9
_diffrn_reflns_limit_k_min -8
_diffrn_reflns_limit_l_max 17
_diffrn_reflns_limit_l_min -17
_diffrn_reflns_number 10736
_diffrn_reflns_point_group_measured_fraction_full 0.863
_diffrn_reflns_point_group_measured_fraction_max 0.855
_diffrn_reflns_theta_full 25.242
_diffrn_reflns_theta_max 26.020
_diffrn_reflns_theta_min 3.374
_diffrn_source 'fine-focus sealed X-ray tube'
_exptl_absorpt_coefficient_mu 12.781
_exptl_absorpt_correction_T_max 0.151
_exptl_absorpt_correction_T_min 0.071
_exptl_absorpt_correction_type multi-scan
_exptl_absorpt_process_details gaussian
_exptl_crystal_colour Colorless
_exptl_crystal_density_diffrn 4.546
_exptl_crystal_density_method 'not measured'
_exptl_crystal_description PLATE
_exptl_crystal_F_000 1712
_exptl_crystal_size_max 0.2024
_exptl_crystal_size_mid 0.1555
_exptl_crystal_size_min 0.0329
_refine_diff_density_max 2.683
_refine_diff_density_min -1.662
_refine_diff_density_rms 0.316
_refine_ls_abs_structure_details
;
 Flack x determined using 1543 quotients [(I+)-(I-)]/[(I+)+(I-)]
 (Parsons, Flack and Wagner, Acta Cryst. B69 (2013) 249-259).
;
_refine_ls_abs_structure_Flack -0.06(4)
_refine_ls_extinction_method none
_refine_ls_goodness_of_fit_ref 1.039
_refine_ls_hydrogen_treatment undef
_refine_ls_matrix_type full
_refine_ls_number_parameters 361
_refine_ls_number_reflns 4814
_refine_ls_number_restraints 13
_refine_ls_restrained_S_all 1.039
_refine_ls_R_factor_all 0.0414
_refine_ls_R_factor_gt 0.0380
_refine_ls_shift/su_max 0.000
_refine_ls_shift/su_mean 0.000
_refine_ls_structure_factor_coef Fsqd
_refine_ls_weighting_details 'w=1/[\s^2^(Fo^2^)+(0.0359P)^2^] where P=(Fo^2^+2Fc^2^)/3'
_refine_ls_weighting_scheme calc
_refine_ls_wR_factor_gt 0.0817
_refine_ls_wR_factor_ref 0.0850
_reflns_Friedel_coverage 0.596
_reflns_Friedel_fraction_full 0.708
_reflns_Friedel_fraction_max 0.691
_reflns_number_gt 4497
_reflns_number_total 4814
_reflns_threshold_expression 'I > 2\s(I)'
_cod_data_source_file c9cc02774b2.cif
_cod_data_source_block shelx
_cod_depositor_comments
;
The following automatic conversions were performed:

'_geom_bond_publ_flag' value 'NO' changed to 'no' according to
/home/data/users/saulius/crontab/automatic-downloads/rss-feeds/RSC/lib/dictionaries/cif_core.dic
dictionary named 'cif_core.dic' version 2.4.2 from 2011-04-26 (2
times).

Automatic conversion script
Id: cif_fix_values 4973 2017-02-22 13:04:09Z antanas 
;
_cod_original_cell_volume 1426.67(13)
_cod_database_code 7123506
_shelx_shelxl_version_number 2018/3
_shelx_space_group_comment
;
The symmetry employed for this shelxl refinement is uniquely defined
by the following loop, which should always be used as a source of
symmetry information in preference to the above space-group names.
They are only intended as comments.
;

loop_
_space_group_symop_operation_xyz
'x, y, z'
'-x, y+1/2, -z'

loop_
_atom_site_label
_atom_site_type_symbol
_atom_site_fract_x
_atom_site_fract_y
_atom_site_fract_z
_atom_site_U_iso_or_equiv
_atom_site_adp_type
_atom_site_occupancy
_atom_site_site_symmetry_order
_atom_site_calc_flag
_atom_site_refinement_flags_adp
Cs1 Cs 0.42984(11) 0.03788(18) 0.91296(9) 0.0341(3) Uani 1 1 d .
Cs2 Cs 0.56599(11) 0.00096(17) 0.59707(9) 0.0314(3) Uani 1 1 d .
Nb1 Nb 0.49977(14) 0.5016(2) 0.74577(10) 0.0121(3) Uani 1 1 d .
I1 I 0.71700(9) 0.54763(15) 0.60288(7) 0.0132(2) Uani 1 1 d .
I2 I 0.73861(9) 0.29550(14) 0.86374(7) 0.0127(2) Uani 1 1 d .
I3 I 0.71197(9) 0.79456(14) 0.85922(8) 0.0149(3) Uani 1 1 d .
I4 I 0.26970(9) 0.71605(14) 0.60916(7) 0.0139(3) Uani 1 1 d .
I5 I 0.28394(9) 0.54692(15) 0.88881(7) 0.0136(2) Uani 1 1 d .
I6 I 0.27997(9) 0.21156(14) 0.66000(7) 0.0128(2) Uani 1 1 d .
I7 I 0.01667(9) 0.95778(15) 0.48801(8) 0.0157(3) Uani 1 1 d .
I8 I 0.04790(9) 0.16620(15) 0.75753(7) 0.0172(3) Uani 1 1 d .
I9 I 0.01699(9) -0.43986(16) 1.01028(7) 0.0156(3) Uani 1 1 d .
O1 O 0.6480(10) 0.6643(16) 0.5043(7) 0.020(3) Uani 1 1 d .
O2 O 0.7536(11) 0.7143(16) 0.6852(8) 0.024(3) Uani 1 1 d .
O3 O 0.5868(9) 0.4815(15) 0.6456(7) 0.016(3) Uani 1 1 d U
O4 O 0.7814(11) 0.3244(17) 0.7506(8) 0.024(3) Uani 1 1 d .
O5 O 0.7692(12) 0.4968(15) 0.9165(9) 0.028(3) Uani 1 1 d .
O6 O 0.5938(9) 0.3347(15) 0.8259(8) 0.019(3) Uani 1 1 d .
O7 O 0.6711(12) 0.9921(16) 0.8075(9) 0.030(4) Uani 1 1 d .
O8 O 0.5867(9) 0.6834(17) 0.8047(7) 0.018(3) Uani 1 1 d .
O9 O 0.6668(12) 0.8195(16) 0.9706(8) 0.027(3) Uani 1 1 d .
O10 O 0.4059(10) 0.6647(15) 0.6807(8) 0.018(3) Uani 1 1 d .
O11 O 0.3284(11) 0.7840(17) 0.5108(8) 0.024(3) Uani 1 1 d .
O12 O 0.2381(12) 0.5056(15) 0.5760(9) 0.031(4) Uani 1 1 d .
O13 O 0.4185(9) 0.4945(14) 0.8534(7) 0.015(3) Uani 1 1 d U
O14 O 0.3376(11) 0.6962(16) 0.9761(8) 0.025(3) Uani 1 1 d .
O15 O 0.2333(10) 0.6806(17) 0.7929(8) 0.023(3) Uani 1 1 d .
O16 O 0.4144(9) 0.3163(14) 0.6835(7) 0.015(3) Uani 1 1 d .
O17 O 0.3352(11) 0.0110(14) 0.6911(8) 0.020(3) Uani 1 1 d .
O18 O 0.2391(10) 0.2750(16) 0.7723(8) 0.020(3) Uani 1 1 d .
O19 O 0.0917(10) 0.7680(16) 0.5210(8) 0.021(3) Uani 1 1 d .
O20 O -0.0200(11) 0.9169(17) 0.3624(8) 0.029(3) Uani 1 1 d .
O21 O 0.1243(10) 1.1049(16) 0.4788(8) 0.022(3) Uani 1 1 d .
O22 O 0.1059(10) 0.0690(16) 0.6634(7) 0.020(3) Uani 1 1 d .
O23 O 0.0895(11) 0.0124(16) 0.8467(8) 0.026(3) Uani 1 1 d .
O24 O -0.0915(12) 0.0875(17) 0.7129(8) 0.032(4) Uani 1 1 d .
O25 O 0.0589(10) -0.2663(16) 1.0896(8) 0.022(3) Uani 1 1 d .
O26 O 0.0994(10) -0.6065(17) 1.0654(9) 0.027(3) Uani 1 1 d .
O27 O 0.0975(11) -0.3836(18) 0.9214(8) 0.032(3) Uani 1 1 d .
O1H O -0.0166(11) -0.2796(18) 0.7253(10) 0.035(4) Uani 1 1 d .

loop_
_atom_site_aniso_label
_atom_site_aniso_U_11
_atom_site_aniso_U_22
_atom_site_aniso_U_33
_atom_site_aniso_U_23
_atom_site_aniso_U_13
_atom_site_aniso_U_12
Cs1 0.0369(8) 0.0312(8) 0.0335(6) 0.0020(6) 0.0024(6) 0.0022(7)
Cs2 0.0294(8) 0.0335(8) 0.0308(7) 0.0061(6) 0.0030(6) 0.0068(6)
Nb1 0.0106(7) 0.0129(8) 0.0122(7) -0.0005(6) 0.0002(6) -0.0004(5)
I1 0.0138(6) 0.0152(5) 0.0107(5) -0.0002(5) 0.0016(4) -0.0010(5)
I2 0.0127(6) 0.0119(5) 0.0137(5) 0.0016(4) 0.0018(4) 0.0005(5)
I3 0.0166(6) 0.0128(5) 0.0145(5) -0.0027(5) 0.0000(5) -0.0024(5)
I4 0.0154(6) 0.0116(5) 0.0144(5) 0.0019(5) 0.0012(5) -0.0003(5)
I5 0.0154(6) 0.0140(5) 0.0120(5) 0.0011(5) 0.0040(4) 0.0016(5)
I6 0.0144(6) 0.0114(5) 0.0126(5) -0.0013(4) 0.0024(4) -0.0007(5)
I7 0.0131(6) 0.0169(6) 0.0166(6) -0.0011(4) 0.0007(5) 0.0015(5)
I8 0.0183(6) 0.0194(6) 0.0143(5) -0.0003(5) 0.0044(5) 0.0028(5)
I9 0.0112(6) 0.0203(6) 0.0151(5) 0.0002(5) 0.0016(4) 0.0005(5)
O1 0.017(7) 0.026(7) 0.015(6) 0.010(5) 0.000(5) 0.005(6)
O2 0.034(8) 0.015(6) 0.023(6) -0.009(6) 0.002(6) -0.001(6)
O3 0.015(4) 0.019(4) 0.015(4) 0.001(3) 0.007(3) -0.004(3)
O4 0.032(8) 0.027(7) 0.017(6) 0.007(6) 0.013(6) 0.007(6)
O5 0.034(9) 0.009(6) 0.039(7) -0.010(6) -0.005(7) -0.003(6)
O6 0.008(7) 0.022(7) 0.027(6) 0.007(6) 0.000(5) 0.003(6)
O7 0.043(10) 0.011(6) 0.032(7) 0.002(6) -0.007(7) 0.001(6)
O8 0.010(6) 0.029(7) 0.015(6) -0.005(6) 0.000(5) -0.008(6)
O9 0.044(9) 0.023(8) 0.014(6) -0.010(6) 0.004(6) -0.006(7)
O10 0.014(6) 0.012(6) 0.026(6) 0.007(5) -0.004(5) -0.004(5)
O11 0.032(8) 0.024(7) 0.018(6) 0.010(6) 0.010(6) 0.003(6)
O12 0.043(10) 0.009(7) 0.035(7) 0.007(6) -0.010(7) -0.003(6)
O13 0.011(4) 0.020(4) 0.014(4) -0.002(3) 0.001(3) 0.002(3)
O14 0.036(8) 0.019(7) 0.020(6) -0.013(6) 0.009(6) -0.001(6)
O15 0.024(7) 0.031(8) 0.015(6) 0.015(6) 0.010(5) 0.009(6)
O16 0.013(7) 0.014(6) 0.019(6) 0.000(5) 0.002(5) 0.000(5)
O17 0.027(8) 0.009(7) 0.026(6) 0.004(5) 0.005(6) 0.002(5)
O18 0.027(7) 0.024(7) 0.010(5) 0.001(5) 0.007(5) 0.003(6)
O19 0.017(7) 0.022(7) 0.023(6) -0.011(5) 0.002(5) 0.003(5)
O20 0.035(9) 0.026(8) 0.026(7) -0.002(6) -0.002(6) 0.003(7)
O21 0.017(7) 0.031(8) 0.017(6) 0.004(5) 0.000(5) -0.006(6)
O22 0.016(7) 0.023(7) 0.022(6) -0.002(6) 0.000(5) 0.007(6)
O23 0.025(8) 0.026(8) 0.024(6) 0.010(6) -0.001(6) 0.007(6)
O24 0.038(9) 0.034(9) 0.023(7) -0.005(6) 0.003(6) 0.002(7)
O25 0.017(7) 0.023(7) 0.024(7) -0.005(6) 0.000(6) -0.003(6)
O26 0.011(7) 0.027(8) 0.042(8) 0.012(7) 0.002(6) 0.005(6)
O27 0.025(8) 0.046(9) 0.027(7) 0.012(6) 0.013(6) 0.011(7)
O1H 0.028(8) 0.030(8) 0.043(8) -0.019(7) -0.009(7) 0.007(7)

loop_
_atom_type_symbol
_atom_type_description
_atom_type_scat_dispersion_real
_atom_type_scat_dispersion_imag
_atom_type_scat_source
O O 0.0106 0.0060 'International Tables Vol C Tables 4.2.6.8 and 6.1.1.4'
H H 0.0000 0.0000 'International Tables Vol C Tables 4.2.6.8 and 6.1.1.4'
Nb Nb -2.0727 0.6215 'International Tables Vol C Tables 4.2.6.8 and 6.1.1.4'
I I -0.4742 1.8119 'International Tables Vol C Tables 4.2.6.8 and 6.1.1.4'
Cs Cs -0.3680 2.1192 'International Tables Vol C Tables 4.2.6.8 and 6.1.1.4'

loop_
_geom_angle_atom_site_label_1
_geom_angle_atom_site_label_2
_geom_angle_atom_site_label_3
_geom_angle
_geom_angle_site_symmetry_1
_geom_angle_site_symmetry_3
O9 Cs1 O14 106.2(4) 2_647 1_545
O9 Cs1 O17 116.9(3) 2_647 .
O14 Cs1 O17 97.3(3) 1_545 .
O9 Cs1 O14 81.9(3) 2_647 2_647
O14 Cs1 O14 121.5(3) 1_545 2_647
O17 Cs1 O14 131.2(3) . 2_647
O9 Cs1 O9 128.5(2) 2_647 1_545
O14 Cs1 O9 80.5(3) 1_545 1_545
O17 Cs1 O9 112.5(3) . 1_545
O14 Cs1 O9 54.3(3) 2_647 1_545
O9 Cs1 O18 68.2(3) 2_647 .
O14 Cs1 O18 112.8(3) 1_545 .
O17 Cs1 O18 48.8(3) . .
O14 Cs1 O18 123.3(3) 2_647 .
O9 Cs1 O18 156.5(3) 1_545 .
O9 Cs1 O6 89.9(3) 2_647 .
O14 Cs1 O6 162.4(3) 1_545 .
O17 Cs1 O6 81.1(3) . .
O14 Cs1 O6 52.7(3) 2_647 .
O9 Cs1 O6 83.9(3) 1_545 .
O18 Cs1 O6 79.4(3) . .
O9 Cs1 O7 135.2(3) 2_647 1_545
O14 Cs1 O7 113.6(3) 1_545 1_545
O17 Cs1 O7 78.0(3) . 1_545
O14 Cs1 O7 60.5(3) 2_647 1_545
O9 Cs1 O7 45.3(3) 1_545 1_545
O18 Cs1 O7 111.5(3) . 1_545
O6 Cs1 O7 48.8(3) . 1_545
O9 Cs1 O13 76.8(3) 2_647 2_647
O14 Cs1 O13 79.5(3) 1_545 2_647
O17 Cs1 O13 166.2(3) . 2_647
O14 Cs1 O13 45.2(3) 2_647 2_647
O9 Cs1 O13 53.9(3) 1_545 2_647
O18 Cs1 O13 144.8(3) . 2_647
O6 Cs1 O13 97.8(3) . 2_647
O7 Cs1 O13 90.9(3) 1_545 2_647
O9 Cs1 O13 54.5(3) 2_647 .
O14 Cs1 O13 155.0(3) 1_545 .
O17 Cs1 O13 81.1(3) . .
O14 Cs1 O13 75.1(3) 2_647 .
O9 Cs1 O13 123.4(3) 1_545 .
O18 Cs1 O13 48.3(3) . .
O6 Cs1 O13 42.4(3) . .
O7 Cs1 O13 90.6(3) 1_545 .
O13 Cs1 O13 107.5(3) 2_647 .
O9 Cs1 O5 51.1(3) 2_647 2_647
O14 Cs1 O5 55.2(3) 1_545 2_647
O17 Cs1 O5 116.6(3) . 2_647
O14 Cs1 O5 110.0(3) 2_647 2_647
O9 Cs1 O5 115.8(3) 1_545 2_647
O18 Cs1 O5 87.4(3) . 2_647
O6 Cs1 O5 140.9(3) . 2_647
O7 Cs1 O5 161.1(3) 1_545 2_647
O13 Cs1 O5 72.7(3) 2_647 2_647
O13 Cs1 O5 103.1(3) . 2_647
O9 Cs1 I6 93.6(2) 2_647 .
O14 Cs1 I6 114.1(2) 1_545 .
O17 Cs1 I6 24.9(2) . .
O14 Cs1 I6 123.2(2) 2_647 .
O9 Cs1 I6 131.0(2) 1_545 .
O18 Cs1 I6 26.6(2) . .
O6 Cs1 I6 70.84(18) . .
O7 Cs1 I6 88.30(19) 1_545 .
O13 Cs1 I6 165.38(19) 2_647 .
O13 Cs1 I6 57.88(15) . .
O5 Cs1 I6 109.98(18) 2_647 .
O7 Cs2 O11 110.0(3) 1_545 2_646
O7 Cs2 O1 132.0(3) 1_545 2_646
O11 Cs2 O1 82.5(3) 2_646 2_646
O7 Cs2 O1 105.2(3) 1_545 1_545
O11 Cs2 O1 102.3(3) 2_646 1_545
O1 Cs2 O1 117.3(2) 2_646 1_545
O7 Cs2 O17 83.3(3) 1_545 .
O11 Cs2 O17 129.0(3) 2_646 .
O1 Cs2 O17 56.4(3) 2_646 .
O1 Cs2 O17 121.9(3) 1_545 .
O7 Cs2 O2 56.7(3) 1_545 1_545
O11 Cs2 O2 110.3(3) 2_646 1_545
O1 Cs2 O2 162.1(3) 2_646 1_545
O1 Cs2 O2 49.1(3) 1_545 1_545
O17 Cs2 O2 117.4(3) . 1_545
O7 Cs2 O16 81.4(3) 1_545 .
O11 Cs2 O16 87.0(3) 2_646 .
O1 Cs2 O16 52.4(3) 2_646 .
O1 Cs2 O16 165.6(3) 1_545 .
O17 Cs2 O16 45.2(3) . .
O2 Cs2 O16 137.8(3) 1_545 .
O7 Cs2 O11 123.2(3) 1_545 1_545
O11 Cs2 O11 125.54(19) 2_646 1_545
O1 Cs2 O11 54.4(3) 2_646 1_545
O1 Cs2 O11 75.6(3) 1_545 1_545
O17 Cs2 O11 54.2(3) . 1_545
O2 Cs2 O11 107.8(3) 1_545 1_545
O16 Cs2 O11 90.0(3) . 1_545
O7 Cs2 O10 80.9(3) 1_545 1_545
O11 Cs2 O10 168.9(3) 2_646 1_545
O1 Cs2 O10 88.9(3) 2_646 1_545
O1 Cs2 O10 75.4(3) 1_545 1_545
O17 Cs2 O10 48.7(3) . 1_545
O2 Cs2 O10 76.7(3) 1_545 1_545
O16 Cs2 O10 93.3(3) . 1_545
O11 Cs2 O10 43.4(3) 1_545 1_545
O7 Cs2 O3 173.1(3) 1_545 2_646
O11 Cs2 O3 76.6(3) 2_646 2_646
O1 Cs2 O3 45.4(3) 2_646 2_646
O1 Cs2 O3 74.6(3) 1_545 2_646
O17 Cs2 O3 91.0(3) . 2_646
O2 Cs2 O3 123.7(3) 1_545 2_646
O16 Cs2 O3 97.3(3) . 2_646
O11 Cs2 O3 49.9(3) 1_545 2_646
O10 Cs2 O3 92.4(3) 1_545 2_646
O7 Cs2 O12 114.4(4) 1_545 2_646
O11 Cs2 O12 45.6(3) 2_646 2_646
O1 Cs2 O12 107.0(3) 2_646 2_646
O1 Cs2 O12 57.0(3) 1_545 2_646
O17 Cs2 O12 162.2(3) . 2_646
O2 Cs2 O12 76.3(3) 1_545 2_646
O16 Cs2 O12 132.4(3) . 2_646
O11 Cs2 O12 112.4(3) 1_545 2_646
O10 Cs2 O12 132.1(3) 1_545 2_646
O3 Cs2 O12 71.5(3) 2_646 2_646
O7 Cs2 I1 80.2(2) 1_545 1_545
O11 Cs2 I1 114.8(2) 2_646 1_545
O1 Cs2 I1 137.8(2) 2_646 1_545
O1 Cs2 I1 25.28(18) 1_545 1_545
O17 Cs2 I1 115.95(19) . 1_545
O2 Cs2 I1 25.67(19) 1_545 1_545
O16 Cs2 I1 155.29(19) . 1_545
O11 Cs2 I1 86.5(2) 1_545 1_545
O10 Cs2 I1 67.6(2) 1_545 1_545
O3 Cs2 I1 99.02(18) 2_646 1_545
O12 Cs2 I1 70.89(19) 2_646 1_545
O10 Nb1 O3 94.1(5) . .
O10 Nb1 O8 88.2(5) . .
O3 Nb1 O8 92.3(5) . .
O10 Nb1 O16 92.1(5) . .
O3 Nb1 O16 86.1(5) . .
O8 Nb1 O16 178.4(5) . .
O10 Nb1 O13 92.6(5) . .
O3 Nb1 O13 172.8(5) . .
O8 Nb1 O13 90.3(5) . .
O16 Nb1 O13 91.2(5) . .
O10 Nb1 O6 174.6(5) . .
O3 Nb1 O6 91.0(5) . .
O8 Nb1 O6 90.1(5) . .
O16 Nb1 O6 89.7(5) . .
O13 Nb1 O6 82.3(5) . .
O10 Nb1 Cs1 131.1(4) . .
O3 Nb1 Cs1 119.6(4) . .
O8 Nb1 Cs1 121.4(3) . .
O16 Nb1 Cs1 59.4(3) . .
O13 Nb1 Cs1 53.5(3) . .
O6 Nb1 Cs1 46.3(4) . .
O2 I1 O1 100.2(6) . .
O2 I1 O3 98.3(6) . .
O1 I1 O3 93.3(5) . .
O2 I1 Cs2 55.1(4) . 1_565
O1 I1 Cs2 50.0(4) . 1_565
O3 I1 Cs2 80.4(4) . 1_565
O2 I1 Cs2 128.1(4) . 2_656
O1 I1 Cs2 42.1(4) . 2_656
O3 I1 Cs2 61.1(3) . 2_656
Cs2 I1 Cs2 73.90(3) 1_565 2_656
O5 I2 O4 101.0(7) . .
O5 I2 O6 96.4(6) . .
O4 I2 O6 97.3(6) . .
O9 I3 O7 99.3(7) . .
O9 I3 O8 93.8(6) . .
O7 I3 O8 94.2(6) . .
O9 I3 Cs1 52.9(4) . 1_565
O7 I3 Cs1 58.0(5) . 1_565
O8 I3 Cs1 67.4(4) . 1_565
O9 I3 Cs2 126.3(4) . 1_565
O7 I3 Cs2 39.9(4) . 1_565
O8 I3 Cs2 65.8(4) . 1_565
Cs1 I3 Cs2 73.55(3) 1_565 1_565
O9 I3 Cs1 34.8(4) . 2_657
O7 I3 Cs1 126.2(5) . 2_657
O8 I3 Cs1 71.5(3) . 2_657
Cs1 I3 Cs1 68.84(2) 1_565 2_657
Cs2 I3 Cs1 131.12(4) 1_565 2_657
O11 I4 O12 100.4(7) . .
O11 I4 O10 92.6(6) . .
O12 I4 O10 95.0(6) . .
O11 I4 O19 89.7(5) . .
O12 I4 O19 82.6(5) . .
O10 I4 O19 176.9(5) . .
O11 I4 Cs2 42.4(4) . 2_656
O12 I4 Cs2 62.6(5) . 2_656
O10 I4 Cs2 78.1(4) . 2_656
O19 I4 Cs2 102.4(3) . 2_656
O11 I4 Cs2 49.7(4) . 1_565
O12 I4 Cs2 129.6(5) . 1_565
O10 I4 Cs2 55.4(4) . 1_565
O19 I4 Cs2 127.7(3) . 1_565
Cs2 I4 Cs2 71.15(2) 2_656 1_565
O15 I5 O14 101.2(6) . .
O15 I5 O13 99.2(5) . .
O14 I5 O13 94.3(6) . .
O15 I5 Cs1 134.2(5) . 2_657
O14 I5 Cs1 49.3(4) . 2_657
O13 I5 Cs1 57.9(3) . 2_657
O15 I5 Cs1 67.5(5) . 1_565
O14 I5 Cs1 39.3(4) . 1_565
O13 I5 Cs1 80.5(4) . 1_565
Cs1 I5 Cs1 69.73(3) 2_657 1_565
O15 I5 Cs1 134.7(4) . .
O14 I5 Cs1 116.5(4) . .
O13 I5 Cs1 56.1(4) . .
Cs1 I5 Cs1 68.48(3) 2_657 .
Cs1 I5 Cs1 131.07(4) 1_565 .
O17 I6 O18 100.3(6) . .
O17 I6 O16 92.8(6) . .
O18 I6 O16 94.7(5) . .
O17 I6 O22 83.9(5) . .
O18 I6 O22 75.3(5) . .
O16 I6 O22 168.6(4) . .
O17 I6 Cs1 50.0(4) . .
O18 I6 Cs1 57.8(4) . .
O16 I6 Cs1 72.8(3) . .
O22 I6 Cs1 96.9(2) . .
O17 I6 Cs2 51.3(4) . .
O18 I6 Cs2 131.4(4) . .
O16 I6 Cs2 55.7(4) . .
O22 I6 Cs2 127.6(3) . .
Cs1 I6 Cs2 75.78(3) . .
O19 I7 O21 101.3(6) . .
O19 I7 O20 98.8(5) . .
O21 I7 O20 97.3(6) . .
O23 I8 O22 97.4(6) . .
O23 I8 O24 99.9(6) . .
O22 I8 O24 93.5(6) . .
O27 I9 O26 98.5(6) . .
O27 I9 O25 96.3(6) . .
O26 I9 O25 101.3(5) . .
I1 O1 Cs2 115.3(6) . 2_656
I1 O1 Cs2 104.7(5) . 1_565
Cs2 O1 Cs2 103.4(3) 2_656 1_565
I1 O2 Cs2 99.2(5) . 1_565
I1 O3 Nb1 145.3(6) . .
I1 O3 Cs2 92.2(4) . 2_656
Nb1 O3 Cs2 114.7(4) . 2_656
I2 O5 Cs1 103.3(6) . 2_657
I2 O6 Nb1 138.3(7) . .
I2 O6 Cs1 112.9(5) . .
Nb1 O6 Cs1 108.9(4) . .
I3 O7 Cs2 118.5(5) . 1_565
I3 O7 Cs1 97.2(6) . 1_565
Cs2 O7 Cs1 98.0(4) 1_565 1_565
I3 O8 Nb1 157.3(8) . .
I3 O9 Cs1 126.4(6) . 2_657
I3 O9 Cs1 102.8(5) . 1_565
Cs1 O9 Cs1 95.8(4) 2_657 1_565
Nb1 O10 I4 148.5(7) . .
Nb1 O10 Cs2 109.3(5) . 1_565
I4 O10 Cs2 99.2(4) . 1_565
I4 O11 Cs2 115.3(6) . 2_656
I4 O11 Cs2 107.7(5) . 1_565
Cs2 O11 Cs2 97.4(4) 2_656 1_565
I4 O12 Cs2 92.5(6) . 2_656
I5 O13 Nb1 142.6(6) . .
I5 O13 Cs1 95.9(4) . 2_657
Nb1 O13 Cs1 117.2(4) . 2_657
I5 O13 Cs1 99.3(4) . .
Nb1 O13 Cs1 101.5(4) . .
Cs1 O13 Cs1 83.4(2) 2_657 .
I5 O14 Cs1 119.7(5) . 1_565
I5 O14 Cs1 107.0(5) . 2_657
Cs1 O14 Cs1 97.4(4) 1_565 2_657
I6 O16 Nb1 146.9(7) . .
I6 O16 Cs2 98.0(4) . .
Nb1 O16 Cs2 114.4(5) . .
I6 O17 Cs1 105.1(5) . .
I6 O17 Cs2 104.4(5) . .
Cs1 O17 Cs2 100.3(3) . .
I6 O18 Cs1 95.7(5) . .
I7 O19 I4 132.9(6) . .
I8 O22 I6 105.9(5) . .

loop_
_geom_bond_atom_site_label_1
_geom_bond_atom_site_label_2
_geom_bond_distance
_geom_bond_site_symmetry_2
_geom_bond_publ_flag
Cs1 O9 3.152(13) 2_647 ?
Cs1 O14 3.153(14) 1_545 ?
Cs1 O17 3.233(11) . ?
Cs1 O14 3.367(13) 2_647 ?
Cs1 O9 3.451(14) 1_545 ?
Cs1 O18 3.464(12) . ?
Cs1 O6 3.494(13) . ?
Cs1 O7 3.606(16) 1_545 ?
Cs1 O13 3.618(10) 2_647 ?
Cs1 O13 3.748(12) . ?
Cs1 O5 3.763(16) 2_647 ?
Cs1 I6 4.0752(16) . no
Cs2 O7 3.109(12) 1_545 ?
Cs2 O11 3.144(14) 2_646 ?
Cs2 O1 3.150(12) 2_646 ?
Cs2 O1 3.238(13) 1_545 ?
Cs2 O17 3.380(14) . ?
Cs2 O2 3.399(13) 1_545 ?
Cs2 O16 3.497(12) . ?
Cs2 O11 3.521(14) 1_545 ?
Cs2 O10 3.666(12) 1_545 ?
Cs2 O3 3.720(11) 2_646 ?
Cs2 O12 3.746(16) 2_646 ?
Cs2 I1 4.0886(18) 1_545 no
Nb1 O10 1.908(11) . ?
Nb1 O3 1.936(12) . ?
Nb1 O8 1.936(12) . ?
Nb1 O16 1.966(11) . ?
Nb1 O13 1.972(12) . ?
Nb1 O6 2.025(11) . ?
I1 O2 1.794(12) . ?
I1 O1 1.805(10) . ?
I1 O3 1.908(12) . ?
I2 O5 1.796(12) . ?
I2 O4 1.796(12) . ?
I2 O6 1.851(12) . ?
I3 O9 1.782(12) . ?
I3 O7 1.788(12) . ?
I3 O8 1.878(11) . ?
I4 O11 1.770(12) . ?
I4 O12 1.778(12) . ?
I4 O10 1.909(11) . ?
I4 O19 2.441(11) . ?
I5 O15 1.783(11) . ?
I5 O14 1.788(11) . ?
I5 O13 1.886(12) . ?
I6 O17 1.779(11) . ?
I6 O18 1.832(12) . ?
I6 O16 1.874(12) . ?
I6 O22 2.477(13) . ?
I7 O19 1.813(12) . ?
I7 O21 1.814(12) . ?
I7 O20 1.820(12) . ?
I8 O23 1.795(11) . ?
I8 O22 1.801(12) . ?
I8 O24 1.885(14) . ?
I9 O27 1.797(13) . ?
I9 O26 1.798(12) . ?
I9 O25 1.822(12) . ?
